data_2014994
loop_
_publ_author_name
'Pu, Shou-Zhi'
'Yang, Tian-She'
'Wang, Ru-Ji'
'Xu, Jing-Kun'

_publ_section_title
;1,2-Bis[5-(1,3-dioxolan-2-yl)-2-ethyl-3-thienyl]-3,3,4,4,5,5-hexafluorocyclopent-1-ene,
 a photochromic dithienylethene
;
_journal_coeditor_code FG1872
_journal_issue 9
_journal_name_full 'Acta Crystallographica Section C'
_journal_page_first o568
_journal_page_last o570
_journal_paper_doi 10.1107/S0108270105025758
_journal_volume 61
_journal_year 2005
_chemical_formula_iupac 'C23 H22 F6 O4 S2'
_chemical_formula_moiety 'C23 H22 F6 O4 S2'
_chemical_formula_sum 'C23 H22 F6 O4 S2'
_chemical_formula_weight 540.53
_chemical_melting_point 400
_chemical_name_systematic
;
1,2-Bis[5-(1,3-dioxolan-2-yl)-2-ethyl-3-thienyl]-3,3,4,4,5,5-
hexafluorocyclopent-1-ene
;
_space_group_IT_number 14
_symmetry_cell_setting monoclinic
_symmetry_space_group_name_Hall '-P 2yn'
_symmetry_space_group_name_H-M 'P 1 21/n 1'
_atom_sites_solution_hydrogens geom
_atom_sites_solution_primary direct
_atom_sites_solution_secondary difmap
_audit_creation_method SHELXL97
_cell_angle_alpha 90.00
_cell_angle_beta 96.796(11)
_cell_angle_gamma 90.00
_cell_formula_units_Z 4
_cell_length_a 13.353(2)
_cell_length_b 13.370(2)
_cell_length_c 13.600(3)
_cell_measurement_reflns_used 24
_cell_measurement_temperature 295(2)
_cell_measurement_theta_max 12.89
_cell_measurement_theta_min 4.86
_cell_volume 2410.9(7)
_computing_cell_refinement XSCANS
_computing_data_collection 'XSCANS (Bruker, 1997)'
_computing_data_reduction XSCANS
_computing_molecular_graphics SHELXTL
_computing_publication_material SHELXTL
_computing_structure_refinement SHELXTL
_computing_structure_solution 'SHELXTL (Bruker, 1997)'
_diffrn_measured_fraction_theta_full 0.996
_diffrn_measured_fraction_theta_max 0.996
_diffrn_measurement_device_type 'Bruker P4'
_diffrn_measurement_method \w
_diffrn_radiation_monochromator graphite
_diffrn_radiation_source 'fine-focus sealed tube'
_diffrn_radiation_type MoK\a
_diffrn_radiation_wavelength 0.71073
_diffrn_reflns_av_R_equivalents 0.0255
_diffrn_reflns_av_sigmaI/netI 0.0314
_diffrn_reflns_limit_h_max 15
_diffrn_reflns_limit_h_min -1
_diffrn_reflns_limit_k_max 15
_diffrn_reflns_limit_k_min -1
_diffrn_reflns_limit_l_max 16
_diffrn_reflns_limit_l_min -16
_diffrn_reflns_number 5323
_diffrn_reflns_theta_full 24.99
_diffrn_reflns_theta_max 25.00
_diffrn_reflns_theta_min 2.02
_diffrn_standards_decay_% 0
_diffrn_standards_interval_count 97
_diffrn_standards_number 3
_exptl_absorpt_coefficient_mu 0.296
_exptl_absorpt_correction_type none
_exptl_crystal_colour colourless
_exptl_crystal_density_diffrn 1.489
_exptl_crystal_density_method 'not measured'
_exptl_crystal_description grain
_exptl_crystal_F_000 1112
_exptl_crystal_size_max 0.5
_exptl_crystal_size_mid 0.5
_exptl_crystal_size_min 0.4
_refine_diff_density_max 0.388
_refine_diff_density_min -0.287
_refine_ls_extinction_coef 0.0021(7)
_refine_ls_extinction_expression Fc^*^=kFc[1+0.001xFc^2^\l^3^/sin(2\q)]^-1/4^
_refine_ls_extinction_method 'SHELXTL (Bruker, 1997)'
_refine_ls_goodness_of_fit_ref 1.051
_refine_ls_hydrogen_treatment constr
_refine_ls_matrix_type full
_refine_ls_number_parameters 340
_refine_ls_number_reflns 4231
_refine_ls_number_restraints 6
_refine_ls_restrained_S_all 1.051
_refine_ls_R_factor_all 0.0606
_refine_ls_R_factor_gt 0.0494
_refine_ls_shift/su_max 0.000
_refine_ls_shift/su_mean 0.000
_refine_ls_structure_factor_coef Fsqd
_refine_ls_weighting_details 'calc w = 1/[\s^2^(Fo^2^)+(0.0639P)^2^+1.2878P] where P=(Fo^2^+2Fc^2^)/3'
_refine_ls_weighting_scheme calc
_refine_ls_wR_factor_gt 0.1341
_refine_ls_wR_factor_ref 0.1443
_reflns_number_gt 3377
_reflns_number_total 4231
_reflns_threshold_expression I>2\s(I)
_cod_data_source_file fg1872.cif
_cod_data_source_block I
_cod_original_cell_volume 2411.0(7)
_cod_original_sg_symbol_H-M 'P 21/n'
_cod_database_code 2014994

loop_
_symmetry_equiv_pos_as_xyz
'x, y, z'
'-x+1/2, y+1/2, -z+1/2'
'-x, -y, -z'
'x-1/2, -y-1/2, z-1/2'

loop_
_atom_site_label
_atom_site_fract_x
_atom_site_fract_y
_atom_site_fract_z
_atom_site_U_iso_or_equiv
_atom_site_adp_type
_atom_site_calc_flag
_atom_site_refinement_flags
_atom_site_occupancy
_atom_site_disorder_assembly
_atom_site_disorder_group
_atom_site_type_symbol
S11 0.61709(5) 0.50947(6) 0.43250(7) 0.0716(3) Uani d . 1 . . S
S21 0.59373(6) 0.17217(6) 0.73738(6) 0.0710(3) Uani d . 1 . . S
F31 0.9032(2) 0.0754(2) 0.59655(16) 0.1218(9) Uani d . 1 . . F
F32 0.81264(16) 0.03258(15) 0.46600(19) 0.1017(7) Uani d . 1 . . F
F41 1.0160(3) 0.1798(4) 0.5409(4) 0.1188(18) Uani d PD 0.50 . . F
F42 0.9775(6) 0.1094(5) 0.4036(5) 0.138(4) Uani d PD 0.50 . . F
F41' 1.0146(3) 0.1375(5) 0.4464(6) 0.100(2) Uani d PD 0.50 . . F
F42' 0.8857(4) 0.1186(3) 0.3437(3) 0.0966(13) Uani d PD 0.50 . . F
F51 0.96866(15) 0.32777(17) 0.4679(2) 0.1165(9) Uani d . 1 . . F
F52 0.87636(19) 0.2853(3) 0.33976(16) 0.1400(12) Uani d . 1 . . F
O31 0.77267(19) 0.69553(15) 0.39772(17) 0.0820(7) Uani d . 1 . . O
O33 0.68496(19) 0.70907(15) 0.52895(17) 0.0808(6) Uani d . 1 . . O
O41 0.41057(15) 0.02067(16) 0.66613(16) 0.0730(6) Uani d . 1 . . O
O43 0.53379(16) -0.0541(2) 0.7667(2) 0.0979(9) Uani d . 1 . . O
C1 0.80209(18) 0.27763(18) 0.48668(18) 0.0483(5) Uani d . 1 . . C
C2 0.78153(18) 0.19196(18) 0.53188(18) 0.0489(6) Uani d . 1 . . C
C3 0.8555(2) 0.11210(19) 0.5132(2) 0.0582(6) Uani d . 1 . . C
C4 0.9400(4) 0.1674(9) 0.4695(6) 0.0657(15) Uani d PD 0.50 . . C
C4' 0.9157(4) 0.1531(9) 0.4339(5) 0.0657(15) Uani d PD 0.50 . . C
C5 0.8948(2) 0.2655(2) 0.4347(2) 0.0576(6) Uani d . 1 . . C
C12 0.6496(2) 0.3850(2) 0.4398(2) 0.0591(7) Uani d . 1 . . C
C13 0.74850(18) 0.37359(18) 0.47795(18) 0.0492(6) Uani d . 1 . . C
C14 0.79658(19) 0.46707(18) 0.50225(19) 0.0520(6) Uani d . 1 . . C
H14 0.8636 0.4728 0.5295 0.062 Uiso calc R 1 . . H
C15 0.7354(2) 0.5462(2) 0.4819(2) 0.0569(6) Uani d . 1 . . C
C16 0.5725(2) 0.3066(2) 0.4062(3) 0.0797(9) Uani d . 1 . . C
H16A 0.6075 0.2447 0.3954 0.096 Uiso calc R 1 . . H
H16B 0.5312 0.2948 0.4592 0.096 Uiso calc R 1 . . H
C17 0.5054(4) 0.3308(3) 0.3153(4) 0.1203(17) Uani d . 1 . . C
H17A 0.4569 0.2782 0.3014 0.180 Uiso calc R 1 . . H
H17B 0.5446 0.3374 0.2609 0.180 Uiso calc R 1 . . H
H17C 0.4710 0.3925 0.3244 0.180 Uiso calc R 1 . . H
C22 0.6855(2) 0.2270(2) 0.6762(2) 0.0572(6) Uani d . 1 . . C
C23 0.70304(18) 0.17008(18) 0.59622(18) 0.0496(6) Uani d . 1 . . C
C24 0.6430(2) 0.08147(19) 0.5865(2) 0.0556(6) Uani d . 1 . . C
H24 0.6466 0.0345 0.5365 0.067 Uiso calc R 1 . . H
C25 0.5804(2) 0.0727(2) 0.6570(2) 0.0593(7) Uani d . 1 . . C
C26 0.7361(2) 0.3200(2) 0.7176(2) 0.0709(8) Uani d . 1 . . C
H26A 0.7893 0.3375 0.6779 0.085 Uiso calc R 1 . . H
H26B 0.7674 0.3063 0.7842 0.085 Uiso calc R 1 . . H
C27 0.6668(3) 0.4083(3) 0.7207(3) 0.0992(12) Uani d . 1 . . C
H27A 0.7057 0.4667 0.7409 0.149 Uiso calc R 1 . . H
H27B 0.6195 0.3954 0.7672 0.149 Uiso calc R 1 . . H
H27C 0.6309 0.4190 0.6562 0.149 Uiso calc R 1 . . H
C32 0.7620(2) 0.6544(2) 0.4910(2) 0.0631(7) Uani d . 1 . . C
H32 0.8252 0.6623 0.5348 0.076 Uiso calc R 1 . . H
C34 0.6800(4) 0.8022(3) 0.4808(3) 0.1126(15) Uani d . 1 . . C
H34A 0.7109 0.8536 0.5248 0.135 Uiso calc R 1 . . H
H34B 0.6103 0.8205 0.4607 0.135 Uiso calc R 1 . . H
C35 0.7335(4) 0.7920(3) 0.3956(3) 0.1049(13) Uani d . 1 . . C
H35A 0.6881 0.8025 0.3353 0.126 Uiso calc R 1 . . H
H35B 0.7874 0.8409 0.3980 0.126 Uiso calc R 1 . . H
C42 0.5107(2) -0.0115(2) 0.6726(2) 0.0672(8) Uani d . 1 . . C
H42 0.5166 -0.0628 0.6222 0.081 Uiso calc R 1 . . H
C44 0.4463(2) -0.0716(3) 0.8079(3) 0.0822(9) Uani d . 1 . . C
H44A 0.4467 -0.0352 0.8696 0.099 Uiso calc R 1 . . H
H44B 0.4390 -0.1424 0.8210 0.099 Uiso calc R 1 . . H
C45 0.3633(2) -0.0366(3) 0.7348(2) 0.0751(8) Uani d . 1 . . C
H45A 0.3273 -0.0928 0.7022 0.090 Uiso calc R 1 . . H
H45B 0.3162 0.0039 0.7664 0.090 Uiso calc R 1 . . H

loop_
_atom_site_aniso_label
_atom_site_aniso_U_11
_atom_site_aniso_U_22
_atom_site_aniso_U_33
_atom_site_aniso_U_12
_atom_site_aniso_U_13
_atom_site_aniso_U_23
S11 0.0526(4) 0.0525(4) 0.1063(6) 0.0090(3) -0.0049(4) 0.0039(4)
S21 0.0753(5) 0.0754(5) 0.0676(5) -0.0160(4) 0.0308(4) -0.0079(4)
F31 0.1335(19) 0.143(2) 0.0867(13) 0.0869(17) 0.0042(13) 0.0186(13)
F32 0.0857(13) 0.0736(12) 0.151(2) -0.0037(10) 0.0377(13) -0.0458(12)
F41 0.056(2) 0.120(4) 0.175(5) -0.003(2) -0.007(3) 0.054(4)
F42 0.167(8) 0.075(4) 0.197(10) 0.023(5) 0.132(8) 0.005(5)
F41' 0.056(3) 0.080(5) 0.169(7) 0.024(3) 0.040(3) 0.007(4)
F42' 0.132(4) 0.090(3) 0.075(3) -0.015(3) 0.042(2) -0.029(2)
F51 0.0604(11) 0.0989(15) 0.199(3) -0.0187(11) 0.0508(13) -0.0499(16)
F52 0.1163(18) 0.239(3) 0.0733(13) 0.071(2) 0.0452(12) 0.0389(16)
O31 0.1070(17) 0.0510(11) 0.0954(16) 0.0094(11) 0.0425(13) 0.0095(10)
O33 0.1079(17) 0.0520(11) 0.0884(15) 0.0146(11) 0.0371(13) 0.0010(10)
O41 0.0530(11) 0.0783(13) 0.0878(14) -0.0024(10) 0.0091(10) 0.0252(11)
O43 0.0567(12) 0.1094(19) 0.128(2) 0.0024(12) 0.0135(12) 0.0673(16)
C1 0.0455(12) 0.0471(13) 0.0533(13) 0.0047(10) 0.0100(10) 0.0023(10)
C2 0.0478(13) 0.0462(13) 0.0536(13) 0.0036(10) 0.0093(10) 0.0031(11)
C3 0.0595(15) 0.0474(14) 0.0682(16) 0.0083(12) 0.0099(13) 0.0034(12)
C4 0.045(3) 0.058(3) 0.096(6) 0.002(3) 0.018(3) -0.017(4)
C4' 0.045(3) 0.058(3) 0.096(6) 0.002(3) 0.018(3) -0.017(4)
C5 0.0522(14) 0.0603(16) 0.0627(15) 0.0017(12) 0.0173(12) 0.0054(13)
C12 0.0519(14) 0.0515(15) 0.0728(17) 0.0025(12) 0.0026(12) 0.0028(13)
C13 0.0474(13) 0.0448(13) 0.0564(13) 0.0029(10) 0.0105(10) 0.0055(11)
C14 0.0459(13) 0.0486(13) 0.0614(15) 0.0026(11) 0.0067(11) 0.0061(11)
C15 0.0533(14) 0.0508(14) 0.0664(16) 0.0036(11) 0.0062(12) 0.0011(12)
C16 0.0618(17) 0.0591(17) 0.114(3) -0.0041(14) -0.0057(17) -0.0008(17)
C17 0.111(3) 0.094(3) 0.141(4) -0.017(2) -0.048(3) -0.002(3)
C22 0.0549(14) 0.0580(15) 0.0604(15) -0.0047(12) 0.0136(12) 0.0007(12)
C23 0.0495(13) 0.0486(13) 0.0525(13) 0.0029(10) 0.0128(10) 0.0046(11)
C24 0.0602(15) 0.0453(13) 0.0637(15) 0.0021(11) 0.0177(12) 0.0029(11)
C25 0.0579(15) 0.0547(15) 0.0674(16) -0.0026(12) 0.0159(13) 0.0044(12)
C26 0.078(2) 0.075(2) 0.0614(16) -0.0200(16) 0.0156(14) -0.0108(14)
C27 0.106(3) 0.077(2) 0.121(3) -0.011(2) 0.037(2) -0.033(2)
C32 0.0621(16) 0.0486(14) 0.0775(18) 0.0070(12) 0.0034(14) 0.0009(13)
C34 0.163(4) 0.064(2) 0.120(3) 0.039(2) 0.057(3) 0.018(2)
C35 0.152(4) 0.068(2) 0.100(3) 0.033(2) 0.036(3) 0.0158(19)
C42 0.0640(17) 0.0569(16) 0.084(2) -0.0032(13) 0.0240(15) 0.0066(14)
C44 0.073(2) 0.096(2) 0.080(2) 0.0002(18) 0.0198(17) 0.0152(18)
C45 0.0589(17) 0.084(2) 0.084(2) -0.0083(15) 0.0157(15) 0.0130(17)

loop_
_atom_type_symbol
_atom_type_description
_atom_type_scat_dispersion_real
_atom_type_scat_dispersion_imag
_atom_type_scat_source
C C 0.0033 0.0016 'International Tables Vol C Tables 4.2.6.8 and 6.1.1.4'
H H 0.0000 0.0000 'International Tables Vol C Tables 4.2.6.8 and 6.1.1.4'
O O 0.0106 0.0060 'International Tables Vol C Tables 4.2.6.8 and 6.1.1.4'
F F 0.0171 0.0103 'International Tables Vol C Tables 4.2.6.8 and 6.1.1.4'
S S 0.1246 0.1234 'International Tables Vol C Tables 4.2.6.8 and 6.1.1.4'

loop_
_geom_angle_atom_site_label_1
_geom_angle_atom_site_label_2
_geom_angle_atom_site_label_3
_geom_angle
C15 S11 C12 92.29(13)
C25 S21 C22 92.73(13)
C35 O31 C32 107.7(2)
C34 O33 C32 106.6(3)
C42 O41 C45 106.9(2)
C44 O43 C42 109.6(2)
C2 C1 C13 131.2(2)
C2 C1 C5 110.3(2)
C13 C1 C5 118.4(2)
C1 C2 C23 129.8(2)
C1 C2 C3 110.9(2)
C23 C2 C3 119.3(2)
F31 C3 F32 104.5(3)
F31 C3 C2 112.3(2)
F32 C3 C2 113.3(2)
F31 C3 C4' 119.9(3)
F32 C3 C4' 100.2(3)
C2 C3 C4' 106.1(4)
F31 C3 C4 102.1(3)
F32 C3 C4 119.5(3)
C2 C3 C4 104.7(4)
F42 C4 F41 104.46(11)
F42 C4 C5 117.9(8)
F41 C4 C5 111.5(7)
F42 C4 C3 109.5(8)
F41 C4 C3 108.2(7)
C5 C4 C3 105.0(3)
F42' C4' F41' 104.52(11)
F42' C4' C3 113.7(7)
F41' C4' C3 117.0(8)
F42' C4' C5 108.2(7)
F41' C4' C5 109.5(8)
C3 C4' C5 103.7(3)
F52 C5 F51 104.7(3)
F52 C5 C4 120.6(3)
F51 C5 C4 100.7(3)
F52 C5 C1 111.8(2)
F51 C5 C1 113.1(2)
C4 C5 C1 105.6(4)
F52 C5 C4' 101.8(3)
F51 C5 C4' 119.3(3)
C1 C5 C4' 105.7(4)
C13 C12 C16 129.2(2)
C13 C12 S11 110.8(2)
C16 C12 S11 119.9(2)
C12 C13 C14 112.2(2)
C12 C13 C1 124.6(2)
C14 C13 C1 123.1(2)
C15 C14 C13 113.3(2)
C15 C14 H14 123.4
C13 C14 H14 123.4
C14 C15 C32 127.8(3)
C14 C15 S11 111.4(2)
C32 C15 S11 120.7(2)
C17 C16 C12 115.3(3)
C17 C16 H16A 108.4
C12 C16 H16A 108.4
C17 C16 H16B 108.4
C12 C16 H16B 108.4
H16A C16 H16B 107.5
C16 C17 H17A 109.5
C16 C17 H17B 109.5
H17A C17 H17B 109.5
C16 C17 H17C 109.5
H17A C17 H17C 109.5
H17B C17 H17C 109.5
C23 C22 C26 130.5(2)
C23 C22 S21 110.2(2)
C26 C22 S21 119.2(2)
C22 C23 C24 112.8(2)
C22 C23 C2 124.2(2)
C24 C23 C2 122.8(2)
C25 C24 C23 113.2(2)
C25 C24 H24 123.4
C23 C24 H24 123.4
C24 C25 C42 128.0(3)
C24 C25 S21 111.1(2)
C42 C25 S21 120.9(2)
C22 C26 C27 114.3(3)
C22 C26 H26A 108.7
C27 C26 H26A 108.7
C22 C26 H26B 108.7
C27 C26 H26B 108.7
H26A C26 H26B 107.6
C26 C27 H27A 109.5
C26 C27 H27B 109.5
H27A C27 H27B 109.5
C26 C27 H27C 109.5
H27A C27 H27C 109.5
H27B C27 H27C 109.5
O31 C32 O33 106.5(2)
O31 C32 C15 110.7(2)
O33 C32 C15 110.9(2)
O31 C32 H32 109.6
O33 C32 H32 109.6
C15 C32 H32 109.6
O33 C34 C35 106.9(3)
O33 C34 H34A 110.3
C35 C34 H34A 110.3
O33 C34 H34B 110.3
C35 C34 H34B 110.3
H34A C34 H34B 108.6
O31 C35 C34 107.0(3)
O31 C35 H35A 110.3
C34 C35 H35A 110.3
O31 C35 H35B 110.3
C34 C35 H35B 110.3
H35A C35 H35B 108.6
O41 C42 O43 106.7(2)
O41 C42 C25 111.6(2)
O43 C42 C25 111.3(3)
O41 C42 H42 109.1
O43 C42 H42 109.1
C25 C42 H42 109.1
O43 C44 C45 106.2(3)
O43 C44 H44A 110.5
C45 C44 H44A 110.5
O43 C44 H44B 110.5
C45 C44 H44B 110.5
H44A C44 H44B 108.7
O41 C45 C44 105.0(2)
O41 C45 H45A 110.7
C44 C45 H45A 110.7
O41 C45 H45B 110.7
C44 C45 H45B 110.7
H45A C45 H45B 108.8

loop_
_geom_bond_atom_site_label_1
_geom_bond_atom_site_label_2
_geom_bond_site_symmetry_2
_geom_bond_distance
_geom_bond_publ_flag
S11 C15 . 1.713(3) y
S11 C12 . 1.719(3) y
S21 C25 . 1.717(3) y
S21 C22 . 1.724(3) y
F31 C3 . 1.327(3) ?
F32 C3 . 1.335(3) ?
F41 C4 . 1.328(2) ?
F42 C4 . 1.327(2) ?
F41' C4' . 1.327(2) ?
F42' C4' . 1.327(2) ?
F51 C5 . 1.329(3) ?
F52 C5 . 1.312(3) ?
O31 C35 . 1.392(4) ?
O31 C32 . 1.405(4) ?
O33 C34 . 1.404(4) ?
O33 C32 . 1.409(4) ?
O41 C42 . 1.397(4) ?
O41 C45 . 1.413(4) ?
O43 C44 . 1.373(4) ?
O43 C42 . 1.402(4) ?
C1 C2 . 1.344(3) y
C1 C13 . 1.467(3) y
C1 C5 . 1.505(3) y
C2 C23 . 1.472(3) y
C2 C3 . 1.496(3) y
C3 C4' . 1.523(11) y
C3 C4 . 1.528(12) y
C4 C5 . 1.498(11) y
C4' C5 . 1.529(12) y
C12 C13 . 1.369(4) ?
C12 C16 . 1.503(4) ?
C13 C14 . 1.426(3) ?
C14 C15 . 1.346(4) ?
C14 H14 . 0.93 ?
C15 C32 . 1.491(4) ?
C16 C17 . 1.475(5) ?
C16 H16A . 0.97 ?
C16 H16B . 0.97 ?
C17 H17A . 0.96 ?
C17 H17B . 0.96 ?
C17 H17C . 0.96 ?
C22 C23 . 1.370(4) ?
C22 C26 . 1.494(4) ?
C23 C24 . 1.428(4) ?
C24 C25 . 1.349(4) ?
C24 H24 . 0.93 ?
C25 C42 . 1.492(4) ?
C26 C27 . 1.503(5) ?
C26 H26A . 0.97 ?
C26 H26B . 0.97 ?
C27 H27A . 0.96 ?
C27 H27B . 0.96 ?
C27 H27C . 0.96 ?
C32 H32 . 0.98 ?
C34 C35 . 1.438(5) ?
C34 H34A . 0.97 ?
C34 H34B . 0.97 ?
C35 H35A . 0.97 ?
C35 H35B . 0.97 ?
C42 H42 . 0.98 ?
C44 C45 . 1.475(5) ?
C44 H44A . 0.97 ?
C44 H44B . 0.97 ?
C45 H45A . 0.97 ?
C45 H45B . 0.97 ?

loop_
_geom_hbond_atom_site_label_D
_geom_hbond_atom_site_label_H
_geom_hbond_atom_site_label_A
_geom_hbond_site_symmetry_A
_geom_hbond_distance_DH
_geom_hbond_distance_HA
_geom_hbond_distance_DA
_geom_hbond_angle_DHA
C35 H35A F52 2_655 0.97 2.45 3.361(5) 157

loop_
_geom_torsion_atom_site_label_1
_geom_torsion_atom_site_label_2
_geom_torsion_atom_site_label_3
_geom_torsion_atom_site_label_4
_geom_torsion
C13 C1 C2 C23 -6.9(5)
C5 C1 C2 C23 175.8(2)
C13 C1 C2 C3 175.7(2)
C5 C1 C2 C3 -1.7(3)
C1 C2 C3 C4' -10.0(3)
C23 C2 C3 C4' 172.3(3)
C1 C2 C3 C4 12.8(3)
C23 C2 C3 C4 -164.9(3)
C2 C3 C4 C5 -18.5(4)
C2 C3 C4' C5 16.8(3)
C3 C4 C5 C1 17.6(4)
C2 C1 C5 C4 -10.4(3)
C13 C1 C5 C4 171.8(3)
C2 C1 C5 C4' 12.6(3)
C13 C1 C5 C4' -165.1(3)
C3 C4' C5 C1 -17.7(3)
C15 S11 C12 C13 -0.6(2)
C15 S11 C12 C16 179.3(3)
C16 C12 C13 C14 -179.2(3)
S11 C12 C13 C14 0.8(3)
C16 C12 C13 C1 5.0(5)
S11 C12 C13 C1 -175.0(2)
C2 C1 C13 C12 -56.1(4)
C5 C1 C13 C12 121.0(3)
C2 C1 C13 C14 128.5(3)
C5 C1 C13 C14 -54.3(3)
C12 C13 C14 C15 -0.6(3)
C1 C13 C14 C15 175.3(2)
C13 C14 C15 C32 -175.3(3)
C13 C14 C15 S11 0.1(3)
C12 S11 C15 C14 0.3(2)
C12 S11 C15 C32 176.1(2)
C13 C12 C16 C17 -139.8(4)
S11 C12 C16 C17 40.2(5)
C25 S21 C22 C23 0.8(2)
C25 S21 C22 C26 -175.8(2)
C26 C22 C23 C24 175.1(3)
S21 C22 C23 C24 -1.0(3)
C26 C22 C23 C2 0.3(5)
S21 C22 C23 C2 -175.78(19)
C1 C2 C23 C22 -50.2(4)
C3 C2 C23 C22 127.0(3)
C1 C2 C23 C24 135.5(3)
C3 C2 C23 C24 -47.2(3)
C22 C23 C24 C25 0.9(3)
C2 C23 C24 C25 175.7(2)
C23 C24 C25 C42 -177.0(3)
C23 C24 C25 S21 -0.3(3)
C22 S21 C25 C24 -0.3(2)
C22 S21 C25 C42 176.7(2)
C23 C22 C26 C27 120.8(4)
S21 C22 C26 C27 -63.4(3)
C35 O31 C32 O33 21.7(4)
C35 O31 C32 C15 142.3(3)
C34 O33 C32 O31 -23.2(4)
C34 O33 C32 C15 -143.7(3)
C14 C15 C32 O31 102.0(3)
S11 C15 C32 O31 -73.1(3)
C14 C15 C32 O33 -140.0(3)
S11 C15 C32 O33 44.9(3)
C32 O33 C34 C35 16.0(5)
C32 O31 C35 C34 -11.6(5)
O33 C34 C35 O31 -2.7(6)
C45 O41 C42 O43 -23.5(3)
C45 O41 C42 C25 -145.3(3)
C44 O43 C42 O41 14.8(4)
C44 O43 C42 C25 136.8(3)
C24 C25 C42 O41 -120.4(3)
S21 C25 C42 O41 63.2(3)
C24 C25 C42 O43 120.5(3)
S21 C25 C42 O43 -55.9(3)
C42 O43 C44 C45 -0.5(4)
C42 O41 C45 C44 22.7(4)
O43 C44 C45 O41 -13.6(4)
